data_2013180
loop_
_publ_author_name
'Lutz, Martin'
'Bakker, Ruud'

_publ_section_title
;
 Dichlorobis(<small>DL</small>-proline-\k<i>O</i>)zinc(II)
;
_journal_issue 1
_journal_name_full 'Acta Crystallographica Section C'
_journal_page_first m18
_journal_page_last m20
_journal_paper_doi 10.1107/S0108270102021832
_journal_volume 59
_journal_year 2003
_chemical_formula_iupac '[Zn (C5 H9 N O2)2 Cl2]'
_chemical_formula_moiety 'C10 H18 Cl2 N2 O4 Zn'
_chemical_formula_sum 'C10 H18 Cl2 N2 O4 Zn'
_chemical_formula_weight 366.53
_chemical_name_systematic
;
Dichlorobis(DL-proline-\kO)zinc(II)
;
_space_group_IT_number 15
_symmetry_cell_setting monoclinic
_symmetry_space_group_name_Hall '-C 2yc'
_symmetry_space_group_name_H-M 'C 1 2/c 1'
_atom_sites_solution_hydrogens difmap
_atom_sites_solution_primary direct
_atom_sites_solution_secondary difmap
_audit_creation_method SHELXL97
_cell_angle_alpha 90
_cell_angle_beta 104.637(4)
_cell_angle_gamma 90
_cell_formula_units_Z 4
_cell_length_a 18.6705(8)
_cell_length_b 5.9427(2)
_cell_length_c 13.3961(4)
_cell_measurement_reflns_used 96
_cell_measurement_temperature 150(2)
_cell_measurement_theta_max 22.58
_cell_measurement_theta_min 3.83
_cell_volume 1438.10(9)
_computing_cell_refinement 'DIRAX (Duisenberg, 1992)'
_computing_data_collection 'COLLECT (Nonius, 1999)'
_computing_data_reduction 'EVAL14 (Duisenberg, 1998) and SORTAV (Blessing, 1997)'
_computing_molecular_graphics 'PLATON (Spek, 2002)'
_computing_structure_refinement 'SHELXL97 (Sheldrick, 1997)'
_computing_structure_solution 'SHELXS97 (Sheldrick, 1997)'
_diffrn_ambient_temperature 150(2)
_diffrn_measured_fraction_theta_full 0.999
_diffrn_measured_fraction_theta_max 0.999
_diffrn_measurement_device_type 'Nonius KappaCCD area-detector'
_diffrn_measurement_method '\f and \w scans'
_diffrn_radiation_monochromator graphite
_diffrn_radiation_source 'rotating anode'
_diffrn_radiation_type MoK\a
_diffrn_radiation_wavelength 0.71073
_diffrn_reflns_av_R_equivalents 0.028
_diffrn_reflns_av_sigmaI/netI 0.018
_diffrn_reflns_limit_h_max 23
_diffrn_reflns_limit_h_min -24
_diffrn_reflns_limit_k_max 7
_diffrn_reflns_limit_k_min 0
_diffrn_reflns_limit_l_max 17
_diffrn_reflns_limit_l_min 0
_diffrn_reflns_number 12791
_diffrn_reflns_theta_full 27.49
_diffrn_reflns_theta_max 27.49
_diffrn_reflns_theta_min 2.25
_diffrn_standards_decay_% 0
_diffrn_standards_number 0
_exptl_absorpt_coefficient_mu 2.089
_exptl_absorpt_correction_T_max 0.73
_exptl_absorpt_correction_T_min 0.58
_exptl_absorpt_correction_type multi-scan
_exptl_absorpt_process_details '(SORTAV; Blessing, 1997)'
_exptl_crystal_colour colourless
_exptl_crystal_density_diffrn 1.693
_exptl_crystal_density_meas ?
_exptl_crystal_density_method 'not measured'
_exptl_crystal_description needle
_exptl_crystal_F_000 752
_exptl_crystal_size_max 0.30
_exptl_crystal_size_mid 0.15
_exptl_crystal_size_min 0.15
_refine_diff_density_max 0.37
_refine_diff_density_min -0.25
_refine_ls_extinction_method none
_refine_ls_goodness_of_fit_ref 1.076
_refine_ls_hydrogen_treatment mixed
_refine_ls_matrix_type full
_refine_ls_number_parameters 95
_refine_ls_number_reflns 1648
_refine_ls_number_restraints 0
_refine_ls_restrained_S_all 1.076
_refine_ls_R_factor_all 0.023
_refine_ls_R_factor_gt 0.018
_refine_ls_shift/su_max 0.001
_refine_ls_shift/su_mean 0.000
_refine_ls_structure_factor_coef Fsqd
_refine_ls_weighting_details 'calc w = 1/[\s^2^(Fo^2^)+(0.0233P)^2^+1.2477P] where P=(Fo^2^+2Fc^2^)/3'
_refine_ls_weighting_scheme calc
_refine_ls_wR_factor_gt 0.045
_refine_ls_wR_factor_ref 0.048
_reflns_number_gt 1485
_reflns_number_total 1648
_reflns_threshold_expression I>2\s(I)
_cod_data_source_file ln1157.cif
_cod_data_source_block I
_cod_depositor_comments
;
The following automatic conversions were performed:
'_symmetry_cell_setting' value 'Monoclinic' changed to 'monoclinic'
according to '/home/saulius/struct/CIF-dictionaries/cif_core.dic'
dictionary named 'cif_core.dic' version 2.4.1 from 2010-06-29.

Automatic conversion script
Id: cif_fix_enum 1527 2010-12-29 10:47:43Z saulius 

The following automatic conversions were performed:

'_symmetry_cell_setting' value 'Monoclinic' changed to 'monoclinic'
according to /home/saulius/struct/CIF-dictionaries/cif_core.dic
dictionary named 'cif_core.dic' version 2.4.1 from 2010-06-29.

Automatic conversion script
Id: cif_fix_values 1715 2011-07-08 13:25:40Z adriana 

The following automatic conversions were performed:

'_exptl_crystal_density_meas' value 'not measured' was changed to '?'
- the value is perceived as not measured.

Automatic conversion script
Id: cif_fix_values 3008 2015-01-20 13:52:24Z robertas 
;
_cod_original_sg_symbol_H-M 'C 2/c'
_cod_database_code 2013180
_cod_database_fobs_code 2013180

loop_
_symmetry_equiv_pos_as_xyz
'x, y, z'
'-x, y, -z+1/2'
'x+1/2, y+1/2, z'
'-x+1/2, y+1/2, -z+1/2'
'-x, -y, -z'
'x, -y, z-1/2'
'-x+1/2, -y+1/2, -z'
'x+1/2, -y+1/2, z-1/2'

loop_
_atom_site_label
_atom_site_fract_x
_atom_site_fract_y
_atom_site_fract_z
_atom_site_U_iso_or_equiv
_atom_site_adp_type
_atom_site_calc_flag
_atom_site_refinement_flags
_atom_site_occupancy
_atom_site_disorder_assembly
_atom_site_disorder_group
_atom_site_type_symbol
Zn1 0.5000 0.04576(4) 0.7500 0.01255(8) Uani d S 1 . . Zn
Cl1 0.568586(19) -0.17754(6) 0.87247(3) 0.01949(9) Uani d . 1 . . Cl
O1 0.44050(5) 0.26580(17) 0.80316(8) 0.0194(2) Uani d . 1 . . O
O2 0.33580(6) 0.07590(16) 0.79946(8) 0.0202(2) Uani d . 1 . . O
N1 0.39295(7) 0.6528(2) 0.85066(9) 0.0143(2) Uani d . 1 . . N
H1A 0.4323(10) 0.615(3) 0.8303(13) 0.022(4) Uiso d . 1 . . H
H1B 0.3740(10) 0.779(3) 0.8220(14) 0.026(5) Uiso d . 1 . . H
C1 0.37325(7) 0.2491(2) 0.80777(10) 0.0139(3) Uani d . 1 . . C
C2 0.33609(7) 0.4691(2) 0.82480(10) 0.0129(3) Uani d . 1 . . C
H2 0.2979 0.5099 0.7604 0.015 Uiso calc R 1 . . H
C3 0.29968(8) 0.4624(2) 0.91636(11) 0.0178(3) Uani d . 1 . . C
H3A 0.2453 0.4794 0.8919 0.021 Uiso calc R 1 . . H
H3B 0.3108 0.3186 0.9544 0.021 Uiso calc R 1 . . H
C4 0.33353(8) 0.6608(3) 0.98500(12) 0.0219(3) Uani d . 1 . . C
H4A 0.3037 0.7990 0.9652 0.026 Uiso calc R 1 . . H
H4B 0.3374 0.6275 1.0586 0.026 Uiso calc R 1 . . H
C5 0.40963(8) 0.6856(3) 0.96500(11) 0.0202(3) Uani d . 1 . . C
H5A 0.4307 0.8367 0.9853 0.024 Uiso calc R 1 . . H
H5B 0.4443 0.5695 1.0022 0.024 Uiso calc R 1 . . H

loop_
_atom_site_aniso_label
_atom_site_aniso_U_11
_atom_site_aniso_U_22
_atom_site_aniso_U_33
_atom_site_aniso_U_12
_atom_site_aniso_U_13
_atom_site_aniso_U_23
Zn1 0.01256(12) 0.00900(12) 0.01765(12) 0.000 0.00669(8) 0.000
Cl1 0.02073(18) 0.01919(18) 0.01772(17) 0.00258(13) 0.00329(14) 0.00354(13)
O1 0.0146(5) 0.0146(5) 0.0318(6) -0.0003(4) 0.0109(4) -0.0067(4)
O2 0.0166(5) 0.0110(5) 0.0330(6) -0.0013(4) 0.0063(4) -0.0022(4)
N1 0.0150(6) 0.0097(6) 0.0201(6) 0.0008(5) 0.0081(5) -0.0001(5)
C1 0.0140(6) 0.0123(6) 0.0149(6) 0.0016(5) 0.0029(5) -0.0005(5)
C2 0.0120(6) 0.0108(6) 0.0162(6) -0.0005(5) 0.0042(5) 0.0005(5)
C3 0.0162(7) 0.0178(7) 0.0221(7) 0.0005(6) 0.0097(6) 0.0005(6)
C4 0.0213(7) 0.0250(8) 0.0228(7) 0.0011(6) 0.0118(6) -0.0043(6)
C5 0.0176(7) 0.0227(7) 0.0207(7) -0.0018(6) 0.0056(6) -0.0062(6)

loop_
_atom_type_symbol
_atom_type_description
_atom_type_scat_dispersion_real
_atom_type_scat_dispersion_imag
_atom_type_scat_source
C C 0.0033 0.0016 'International Tables Vol C Tables 4.2.6.8 and 6.1.1.4'
H H 0.0000 0.0000 'International Tables Vol C Tables 4.2.6.8 and 6.1.1.4'
Cl Cl 0.1484 0.1585 'International Tables Vol C Tables 4.2.6.8 and 6.1.1.4'
N N 0.0061 0.0033 'International Tables Vol C Tables 4.2.6.8 and 6.1.1.4'
O O 0.0106 0.0060 'International Tables Vol C Tables 4.2.6.8 and 6.1.1.4'
Zn Zn 0.2839 1.4301 'International Tables Vol C Tables 4.2.6.8 and 6.1.1.4'

loop_
_geom_angle_atom_site_label_1
_geom_angle_atom_site_label_2
_geom_angle_atom_site_label_3
_geom_angle_site_symmetry_1
_geom_angle_site_symmetry_3
_geom_angle
O1 Zn1 O1 2_656 . 96.43(6)
O1 Zn1 Cl1 2_656 . 112.88(3)
O1 Zn1 Cl1 . . 113.56(3)
Cl1 Zn1 Cl1 . 2_656 107.45(2)
C1 O1 Zn1 . . 128.29(9)
C5 N1 C2 . . 106.45(11)
C5 N1 H1A . . 112.2(12)
C2 N1 H1A . . 109.9(12)
C5 N1 H1B . . 107.0(12)
C2 N1 H1B . . 109.9(12)
H1A N1 H1B . . 111.2(16)
O2 C1 O1 . . 127.07(13)
O2 C1 C2 . . 117.40(12)
O1 C1 C2 . . 115.53(12)
N1 C2 C1 . . 109.65(11)
N1 C2 C3 . . 105.24(11)
C1 C2 C3 . . 113.87(12)
N1 C2 H2 . . 109.3
C1 C2 H2 . . 109.3
C3 C2 H2 . . 109.3
C4 C3 C2 . . 105.03(11)
C4 C3 H3A . . 110.7
C2 C3 H3A . . 110.7
C4 C3 H3B . . 110.7
C2 C3 H3B . . 110.7
H3A C3 H3B . . 108.8
C5 C4 C3 . . 103.41(12)
C5 C4 H4A . . 111.1
C3 C4 H4A . . 111.1
C5 C4 H4B . . 111.1
C3 C4 H4B . . 111.1
H4A C4 H4B . . 109.0
N1 C5 C4 . . 101.88(12)
N1 C5 H5A . . 111.4
C4 C5 H5A . . 111.4
N1 C5 H5B . . 111.4
C4 C5 H5B . . 111.4
H5A C5 H5B . . 109.3

loop_
_geom_bond_atom_site_label_1
_geom_bond_atom_site_label_2
_geom_bond_site_symmetry_2
_geom_bond_distance
_geom_bond_publ_flag
Zn1 O1 . 1.9625(10) yes
Zn1 Cl1 . 2.2429(4) yes
O1 C1 . 1.2763(16) yes
O2 C1 . 1.2334(17) yes
N1 C5 . 1.4967(19) yes
N1 C2 . 1.5008(18) yes
N1 H1A . 0.876(19) ?
N1 H1B . 0.88(2) ?
C1 C2 . 1.5243(19) yes
C2 C3 . 1.5458(19) yes
C2 H2 . 1.0000 ?
C3 C4 . 1.530(2) yes
C3 H3A . 0.9900 ?
C3 H3B . 0.9900 ?
C4 C5 . 1.518(2) yes
C4 H4A . 0.9900 ?
C4 H4B . 0.9900 ?
C5 H5A . 0.9900 ?
C5 H5B . 0.9900 ?

loop_
_geom_hbond_atom_site_label_D
_geom_hbond_atom_site_label_H
_geom_hbond_atom_site_label_A
_geom_hbond_site_symmetry_A
_geom_hbond_distance_DH
_geom_hbond_distance_HA
_geom_hbond_distance_DA
_geom_hbond_angle_DHA
_geom_hbond_publ_flag
N1 H1A Cl1 1_565 0.876(19) 2.755(18) 3.3721(13) 128.6(14) yes
N1 H1A O1 . 0.876(19) 2.117(18) 2.6014(16) 114.2(14) yes
N1 H1B O2 1_565 0.88(2) 1.90(2) 2.7498(16) 163.8(17) yes

loop_
_geom_torsion_atom_site_label_1
_geom_torsion_atom_site_label_2
_geom_torsion_atom_site_label_3
_geom_torsion_atom_site_label_4
_geom_torsion_site_symmetry_1
_geom_torsion
_geom_torsion_publ_flag
O1 Zn1 O1 C1 2_656 146.99(14) ?
Cl1 Zn1 O1 C1 . -94.59(12) ?
Cl1 Zn1 O1 C1 2_656 28.03(13) ?
Zn1 O1 C1 O2 . 15.9(2) ?
Zn1 O1 C1 C2 . -163.69(9) ?
C5 N1 C2 C1 . -101.81(13) ?
C5 N1 C2 C3 . 21.05(14) ?
O2 C1 C2 N1 . 170.55(12) yes
O1 C1 C2 N1 . -9.81(16) ?
O2 C1 C2 C3 . 52.96(17) ?
O1 C1 C2 C3 . -127.40(13) ?
N1 C2 C3 C4 . 5.27(15) ?
C1 C2 C3 C4 . 125.38(13) ?
C2 C3 C4 C5 . -29.02(15) ?
C2 N1 C5 C4 . -39.19(14) ?
C3 C4 C5 N1 . 41.68(15) ?
